data_1565921
loop_
_publ_author_name
'Debnath, Paresh'
'Das, Ankit'
'Singh, Keisham Surjit'
'Yama, Tage'
'Singh, S.Sureshkumar'
'Butcher, Ray J.'
'Siero\'n, Les\/law'
'Maniukiewicz, Waldemar'

_publ_section_title
;
 Synthesis, structural characterization and antimicrobial activities of
 triorganotin(IV)azo-carboxylates derived from ortho/para-amino benzoic
 acids and \b-naphthol
;
_journal_name_full 'Inorganica Chimica Acta'
_journal_page_first 119172
_journal_paper_doi 10.1016/j.ica.2019.119172
_journal_volume 498
_journal_year 2019
_chemical_formula_moiety 'C17 H12 N2 O3'
_chemical_formula_sum 'C17 H12 N2 O3'
_chemical_formula_weight 292.29
_chemical_name_systematic '4-(2-hydroxynaphthylazo) benzoic acid'
_space_group_crystal_system monoclinic
_space_group_IT_number 15
_space_group_name_Hall '-C 2yc'
_space_group_name_H-M_alt 'C 1 2/c 1'
_atom_sites_solution_hydrogens mixed
_audit_creation_method SHELXL-2018/3
_cell_angle_alpha 90
_cell_angle_beta 90.235(10)
_cell_angle_gamma 90
_cell_formula_units_Z 8
_cell_length_a 15.168(3)
_cell_length_b 5.0685(10)
_cell_length_c 35.807(7)
_cell_measurement_reflns_used 1063
_cell_measurement_temperature 296(2)
_cell_measurement_theta_max 19.55
_cell_measurement_theta_min 2.27
_cell_volume 2752.8(9)
_computing_cell_refinement 'APEX2/SAINT (Bruker, 2004)'
_computing_data_collection 'APEX2 (Bruker, 2004)'
_computing_data_reduction 'SAINT/XPREP (Bruker, 2004)'
_computing_molecular_graphics 'ORTEP3 (Farrugia, 1997) and Mercury (Bruno et al., 2002)'
_computing_publication_material 'SHELXL-2018/3 (Sheldrick, 2018)'
_computing_structure_refinement 'SHELXL-2018/3 (Sheldrick, 2018)'
_computing_structure_solution 'SHELXT-2014/4 (Sheldrick, 2014)'
_diffrn_ambient_temperature 296(2)
_diffrn_measured_fraction_theta_full 0.996
_diffrn_measured_fraction_theta_max 0.994
_diffrn_measurement_device_type 'Bruker axs kappa apex2 CCD Diffractometer'
_diffrn_measurement_method '\w and \f scan'
_diffrn_radiation_monochromator graphite
_diffrn_radiation_source 'fine-focus sealed tube'
_diffrn_radiation_type MoK\a
_diffrn_radiation_wavelength 0.71073
_diffrn_reflns_av_R_equivalents 0.1040
_diffrn_reflns_av_unetI/netI 0.1061
_diffrn_reflns_Laue_measured_fraction_full 0.996
_diffrn_reflns_Laue_measured_fraction_max 0.994
_diffrn_reflns_limit_h_max 18
_diffrn_reflns_limit_h_min -18
_diffrn_reflns_limit_k_max 3
_diffrn_reflns_limit_k_min -6
_diffrn_reflns_limit_l_max 42
_diffrn_reflns_limit_l_min -43
_diffrn_reflns_number 11859
_diffrn_reflns_point_group_measured_fraction_full 0.996
_diffrn_reflns_point_group_measured_fraction_max 0.994
_diffrn_reflns_theta_full 25.242
_diffrn_reflns_theta_max 25.304
_diffrn_reflns_theta_min 2.275
_exptl_absorpt_coefficient_mu 0.099
_exptl_absorpt_correction_T_max 0.745
_exptl_absorpt_correction_T_min 0.555
_exptl_absorpt_correction_type multi-scan
_exptl_absorpt_process_details 'SADABS (bruker, 2004)'
_exptl_crystal_colour RED
_exptl_crystal_density_diffrn 1.410
_exptl_crystal_description NEEDLE
_exptl_crystal_F_000 1216
_exptl_crystal_size_max 0.200
_exptl_crystal_size_mid 0.150
_exptl_crystal_size_min 0.100
_refine_diff_density_max 0.179
_refine_diff_density_min -0.182
_refine_diff_density_rms 0.041
_refine_ls_extinction_coef .
_refine_ls_extinction_method none
_refine_ls_goodness_of_fit_ref 0.924
_refine_ls_hydrogen_treatment mixed
_refine_ls_matrix_type full
_refine_ls_number_parameters 203
_refine_ls_number_reflns 2490
_refine_ls_number_restraints 0
_refine_ls_restrained_S_all 0.924
_refine_ls_R_factor_all 0.1854
_refine_ls_R_factor_gt 0.0493
_refine_ls_shift/su_max 0.000
_refine_ls_shift/su_mean 0.000
_refine_ls_structure_factor_coef Fsqd
_refine_ls_weighting_details 'w=1/[\s^2^(Fo^2^)+(0.0514P)^2^] where P=(Fo^2^+2Fc^2^)/3'
_refine_ls_weighting_scheme calc
_refine_ls_wR_factor_gt 0.0985
_refine_ls_wR_factor_ref 0.1453
_reflns_Friedel_coverage 0.000
_reflns_Friedel_fraction_full .
_reflns_Friedel_fraction_max .
_reflns_number_gt 909
_reflns_number_total 2490
_reflns_threshold_expression 'I > 2\s(I)'
_cod_data_source_file ICA-2019-498-119172.cif
_cod_data_source_block KSS15
_cod_original_cell_volume 2752.8(10)
_cod_original_sg_symbol_H-M 'C 2/c'
_cod_database_code 1565921
_shelx_shelxl_version_number 2018/3
_shelx_space_group_comment
;
The symmetry employed for this shelxl refinement is uniquely defined
by the following loop, which should always be used as a source of
symmetry information in preference to the above space-group names.
They are only intended as comments.
;
_shelx_estimated_absorpt_t_min 0.981
_shelx_estimated_absorpt_t_max 0.990

loop_
_space_group_symop_operation_xyz
'x, y, z'
'-x, y, -z+1/2'
'x+1/2, y+1/2, z'
'-x+1/2, y+1/2, -z+1/2'
'-x, -y, -z'
'x, -y, z-1/2'
'-x+1/2, -y+1/2, -z'
'x+1/2, -y+1/2, z-1/2'

loop_
_atom_site_label
_atom_site_type_symbol
_atom_site_fract_x
_atom_site_fract_y
_atom_site_fract_z
_atom_site_U_iso_or_equiv
_atom_site_adp_type
_atom_site_occupancy
_atom_site_site_symmetry_order
_atom_site_calc_flag
_atom_site_refinement_flags_posn
_atom_site_refinement_flags_adp
_atom_site_refinement_flags_occupancy
_atom_site_disorder_assembly
_atom_site_disorder_group
C1 C 0.4369(2) -0.2176(7) 0.52430(10) 0.0539(10) Uani 1 1 d . . . . .
C2 C 0.3903(2) -0.0080(6) 0.54476(9) 0.0464(9) Uani 1 1 d . . . . .
C3 C 0.3018(2) 0.0396(7) 0.53841(9) 0.0555(10) Uani 1 1 d . . . . .
H3 H 0.271459 -0.060297 0.520759 0.067 Uiso 1 1 calc R U . . .
C4 C 0.2579(2) 0.2336(7) 0.55794(9) 0.0547(9) Uani 1 1 d . . . . .
H4 H 0.198208 0.263129 0.553680 0.066 Uiso 1 1 calc R U . . .
C5 C 0.3035(2) 0.3845(7) 0.58401(9) 0.0475(9) Uani 1 1 d . . . . .
C6 C 0.3921(2) 0.3401(7) 0.59041(9) 0.0556(10) Uani 1 1 d . . . . .
H6 H 0.422796 0.441436 0.607757 0.067 Uiso 1 1 calc R U . . .
C7 C 0.4343(2) 0.1444(7) 0.57087(9) 0.0558(9) Uani 1 1 d . . . . .
H7 H 0.493852 0.113831 0.575297 0.067 Uiso 1 1 calc R U . . .
C8 C 0.2480(2) 0.9104(7) 0.64562(9) 0.0521(9) Uani 1 1 d . . . . .
C9 C 0.1549(3) 0.9535(8) 0.63904(11) 0.0680(11) Uani 1 1 d . . . . .
C10 C 0.1126(3) 1.1578(9) 0.66059(13) 0.0886(14) Uani 1 1 d . . . . .
H10 H 0.052511 1.187853 0.657404 0.106 Uiso 1 1 calc R U . . .
C11 C 0.1579(3) 1.3050(8) 0.68506(12) 0.0836(13) Uani 1 1 d . . . . .
H11 H 0.128221 1.435992 0.698151 0.100 Uiso 1 1 calc R U . . .
C12 C 0.2494(3) 1.2694(7) 0.69184(10) 0.0577(10) Uani 1 1 d . . . . .
C13 C 0.2949(3) 1.4290(8) 0.71747(10) 0.0736(12) Uani 1 1 d . . . . .
H13 H 0.264444 1.559197 0.730375 0.088 Uiso 1 1 calc R U . . .
C14 C 0.3823(3) 1.3974(8) 0.72382(11) 0.0844(13) Uani 1 1 d . . . . .
H14 H 0.411395 1.504273 0.741020 0.101 Uiso 1 1 calc R U . . .
C15 C 0.4282(3) 1.2045(8) 0.70451(12) 0.0892(14) Uani 1 1 d . . . . .
H15 H 0.488371 1.182966 0.708640 0.107 Uiso 1 1 calc R U . . .
C16 C 0.3849(3) 1.0440(8) 0.67913(11) 0.0731(12) Uani 1 1 d . . . . .
H16 H 0.416325 0.914522 0.666469 0.088 Uiso 1 1 calc R U . . .
C17 C 0.2951(2) 1.0736(7) 0.67228(9) 0.0525(9) Uani 1 1 d . . . . .
N1 N 0.29524(17) 0.7282(6) 0.62785(8) 0.0531(8) Uani 1 1 d . . . . .
N2 N 0.2553(2) 0.5785(6) 0.60307(8) 0.0559(8) Uani 1 1 d . . . . .
O1 O 0.51790(15) -0.2549(4) 0.53191(6) 0.0668(7) Uani 1 1 d . . . . .
H1A H 0.536577 -0.378765 0.519522 0.100 Uiso 1 1 calc R U . . .
O2 O 0.39548(14) -0.3517(4) 0.49951(6) 0.0656(7) Uani 1 1 d . . . . .
O3 O 0.11089(16) 0.8175(5) 0.61603(8) 0.0881(9) Uani 1 1 d . . . . .
H2A H 0.190(3) 0.618(8) 0.5991(11) 0.134(17) Uiso 1 1 d . . . . .

loop_
_atom_site_aniso_label
_atom_site_aniso_U_11
_atom_site_aniso_U_22
_atom_site_aniso_U_33
_atom_site_aniso_U_23
_atom_site_aniso_U_13
_atom_site_aniso_U_12
C1 0.044(2) 0.061(3) 0.057(3) 0.008(2) 0.005(2) -0.003(2)
C2 0.045(2) 0.048(2) 0.046(2) -0.0023(18) 0.0015(18) -0.0035(19)
C3 0.054(2) 0.059(3) 0.054(3) -0.008(2) -0.0054(19) -0.004(2)
C4 0.044(2) 0.067(3) 0.053(2) -0.001(2) -0.0046(18) -0.001(2)
C5 0.046(2) 0.054(2) 0.042(2) -0.0010(19) 0.0014(18) -0.001(2)
C6 0.051(2) 0.067(3) 0.049(2) -0.009(2) -0.0055(19) -0.005(2)
C7 0.045(2) 0.064(2) 0.059(2) -0.006(2) -0.0011(19) 0.003(2)
C8 0.050(2) 0.058(2) 0.049(2) -0.002(2) 0.0042(19) 0.005(2)
C9 0.060(3) 0.072(3) 0.072(3) -0.007(2) 0.009(2) 0.001(2)
C10 0.054(3) 0.098(4) 0.114(4) -0.023(3) 0.007(3) 0.017(3)
C11 0.078(3) 0.078(3) 0.094(4) -0.010(3) 0.022(3) 0.017(3)
C12 0.069(3) 0.056(2) 0.048(2) 0.003(2) 0.011(2) 0.003(2)
C13 0.101(4) 0.065(3) 0.055(3) -0.007(2) 0.012(3) 0.008(3)
C14 0.117(4) 0.069(3) 0.066(3) -0.020(2) -0.009(3) -0.003(3)
C15 0.085(3) 0.094(4) 0.088(3) -0.025(3) -0.020(3) 0.005(3)
C16 0.070(3) 0.078(3) 0.071(3) -0.019(2) -0.004(2) 0.010(2)
C17 0.054(2) 0.055(2) 0.048(2) 0.0056(19) 0.005(2) 0.006(2)
N1 0.0580(19) 0.0569(19) 0.0443(18) -0.0012(16) 0.0027(16) 0.0013(17)
N2 0.051(2) 0.061(2) 0.056(2) -0.0041(17) 0.0009(17) 0.0025(18)
O1 0.0592(16) 0.0641(16) 0.0771(18) -0.0199(13) 0.0076(14) 0.0040(13)
O2 0.0583(16) 0.0724(17) 0.0662(17) -0.0182(14) -0.0102(13) -0.0069(13)
O3 0.0545(17) 0.102(2) 0.108(2) -0.0251(18) -0.0122(16) 0.0082(16)

loop_
_atom_type_symbol
_atom_type_description
_atom_type_scat_dispersion_real
_atom_type_scat_dispersion_imag
_atom_type_scat_source
C C 0.0033 0.0016 'International Tables Vol C Tables 4.2.6.8 and 6.1.1.4'
H H 0.0000 0.0000 'International Tables Vol C Tables 4.2.6.8 and 6.1.1.4'
N N 0.0061 0.0033 'International Tables Vol C Tables 4.2.6.8 and 6.1.1.4'
O O 0.0106 0.0060 'International Tables Vol C Tables 4.2.6.8 and 6.1.1.4'

loop_
_geom_angle_atom_site_label_1
_geom_angle_atom_site_label_2
_geom_angle_atom_site_label_3
_geom_angle
_geom_angle_site_symmetry_1
_geom_angle_site_symmetry_3
O1 C1 O2 122.7(3) . .
O1 C1 C2 117.8(3) . .
O2 C1 C2 119.5(3) . .
C3 C2 C7 118.7(3) . .
C3 C2 C1 120.8(3) . .
C7 C2 C1 120.5(3) . .
C4 C3 C2 120.8(3) . .
C4 C3 H3 119.6 . .
C2 C3 H3 119.6 . .
C3 C4 C5 119.6(3) . .
C3 C4 H4 120.2 . .
C5 C4 H4 120.2 . .
C6 C5 C4 120.2(3) . .
C6 C5 N2 122.9(3) . .
C4 C5 N2 116.9(3) . .
C7 C6 C5 119.3(3) . .
C7 C6 H6 120.4 . .
C5 C6 H6 120.4 . .
C6 C7 C2 121.5(3) . .
C6 C7 H7 119.2 . .
C2 C7 H7 119.2 . .
N1 C8 C9 123.6(3) . .
N1 C8 C17 116.4(3) . .
C9 C8 C17 120.0(4) . .
O3 C9 C10 120.3(4) . .
O3 C9 C8 122.4(4) . .
C10 C9 C8 117.2(4) . .
C11 C10 C9 121.4(4) . .
C11 C10 H10 119.3 . .
C9 C10 H10 119.3 . .
C10 C11 C12 122.7(4) . .
C10 C11 H11 118.6 . .
C12 C11 H11 118.6 . .
C17 C12 C13 119.5(4) . .
C17 C12 C11 119.4(4) . .
C13 C12 C11 121.1(4) . .
C14 C13 C12 121.4(4) . .
C14 C13 H13 119.3 . .
C12 C13 H13 119.3 . .
C13 C14 C15 119.5(4) . .
C13 C14 H14 120.2 . .
C15 C14 H14 120.2 . .
C16 C15 C14 120.3(4) . .
C16 C15 H15 119.9 . .
C14 C15 H15 119.9 . .
C15 C16 C17 121.0(4) . .
C15 C16 H16 119.5 . .
C17 C16 H16 119.5 . .
C16 C17 C12 118.4(4) . .
C16 C17 C8 122.3(4) . .
C12 C17 C8 119.3(3) . .
N2 N1 C8 118.4(3) . .
N1 N2 C5 119.5(3) . .
N1 N2 H2A 115(2) . .
C5 N2 H2A 125(2) . .
C1 O1 H1A 109.5 . .

loop_
_geom_bond_atom_site_label_1
_geom_bond_atom_site_label_2
_geom_bond_distance
_geom_bond_site_symmetry_2
C1 O1 1.271(3) .
C1 O2 1.281(3) .
C1 C2 1.473(4) .
C2 C3 1.381(4) .
C2 C7 1.383(4) .
C3 C4 1.379(4) .
C3 H3 0.9300 .
C4 C5 1.390(4) .
C4 H4 0.9300 .
C5 C6 1.380(4) .
C5 N2 1.404(4) .
C6 C7 1.373(4) .
C6 H6 0.9300 .
C7 H7 0.9300 .
C8 N1 1.332(4) .
C8 C9 1.447(4) .
C8 C17 1.450(4) .
C9 O3 1.263(4) .
C9 C10 1.444(5) .
C10 C11 1.339(5) .
C10 H10 0.9300 .
C11 C12 1.419(5) .
C11 H11 0.9300 .
C12 C17 1.401(4) .
C12 C13 1.403(5) .
C13 C14 1.354(5) .
C13 H13 0.9300 .
C14 C15 1.386(5) .
C14 H14 0.9300 .
C15 C16 1.383(5) .
C15 H15 0.9300 .
C16 C17 1.391(4) .
C16 H16 0.9300 .
N1 N2 1.314(3) .
N2 H2A 1.02(4) .
O1 H1A 0.8200 .

loop_
_geom_hbond_atom_site_label_D
_geom_hbond_atom_site_label_H
_geom_hbond_atom_site_label_A
_geom_hbond_distance_DH
_geom_hbond_distance_HA
_geom_hbond_distance_DA
_geom_hbond_angle_DHA
_geom_hbond_site_symmetry_A
_geom_hbond_publ_flag
O1 H1A O2 0.82 1.84 2.642(3) 164.2 5_646 yes
N2 H2A O3 1.02(4) 1.68(4) 2.547(4) 139(3) . yes

loop_
_geom_torsion_atom_site_label_1
_geom_torsion_atom_site_label_2
_geom_torsion_atom_site_label_3
_geom_torsion_atom_site_label_4
_geom_torsion
_geom_torsion_site_symmetry_1
_geom_torsion_site_symmetry_2
_geom_torsion_site_symmetry_3
_geom_torsion_site_symmetry_4
O1 C1 C2 C3 -178.7(3) . . . .
O2 C1 C2 C3 2.1(5) . . . .
O1 C1 C2 C7 1.1(5) . . . .
O2 C1 C2 C7 -178.1(3) . . . .
C7 C2 C3 C4 -0.6(5) . . . .
C1 C2 C3 C4 179.2(3) . . . .
C2 C3 C4 C5 0.7(5) . . . .
C3 C4 C5 C6 -0.2(5) . . . .
C3 C4 C5 N2 -179.8(3) . . . .
C4 C5 C6 C7 -0.3(5) . . . .
N2 C5 C6 C7 179.3(3) . . . .
C5 C6 C7 C2 0.4(5) . . . .
C3 C2 C7 C6 0.1(5) . . . .
C1 C2 C7 C6 -179.7(3) . . . .
N1 C8 C9 O3 0.9(6) . . . .
C17 C8 C9 O3 179.7(3) . . . .
N1 C8 C9 C10 179.8(3) . . . .
C17 C8 C9 C10 -1.5(5) . . . .
O3 C9 C10 C11 -179.8(4) . . . .
C8 C9 C10 C11 1.4(6) . . . .
C9 C10 C11 C12 -0.8(7) . . . .
C10 C11 C12 C17 0.2(6) . . . .
C10 C11 C12 C13 179.4(4) . . . .
C17 C12 C13 C14 -0.2(6) . . . .
C11 C12 C13 C14 -179.4(4) . . . .
C12 C13 C14 C15 0.4(6) . . . .
C13 C14 C15 C16 -0.5(6) . . . .
C14 C15 C16 C17 0.5(6) . . . .
C15 C16 C17 C12 -0.3(5) . . . .
C15 C16 C17 C8 179.4(4) . . . .
C13 C12 C17 C16 0.2(5) . . . .
C11 C12 C17 C16 179.4(3) . . . .
C13 C12 C17 C8 -179.6(3) . . . .
C11 C12 C17 C8 -0.3(5) . . . .
N1 C8 C17 C16 0.1(5) . . . .
C9 C8 C17 C16 -178.7(3) . . . .
N1 C8 C17 C12 179.8(3) . . . .
C9 C8 C17 C12 1.0(5) . . . .
C9 C8 N1 N2 -0.3(5) . . . .
C17 C8 N1 N2 -179.1(3) . . . .
C8 N1 N2 C5 -179.9(3) . . . .
C6 C5 N2 N1 0.9(5) . . . .
C4 C5 N2 N1 -179.5(3) . . . .
